data_4030627
loop_
_publ_author_name
'Fan, Yu-Shiou'
'Das, Utpal'
'Hsiao, Ming-Yu'
'Liu, Meng-Hsien'
'Lin, Wenwei'

_publ_section_title
;
 Chemoselective intramolecular Wittig reactions for the synthesis of
 oxazoles and benzofurans.
;
_journal_issue 23
_journal_name_full 'The Journal of organic chemistry'
_journal_page_first 11567
_journal_page_last 11582
_journal_paper_doi 10.1021/jo502232q
_journal_volume 79
_journal_year 2014
_chemical_formula_moiety 'C26 H16 Br N O4'
_chemical_formula_sum 'C26 H16 Br N O4'
_chemical_formula_weight 486.31
_chemical_name_systematic
;
 ?
;
_space_group_IT_number 61
_symmetry_cell_setting orthorhombic
_symmetry_space_group_name_Hall '-P 2ac 2ab'
_symmetry_space_group_name_H-M 'P b c a'
_atom_sites_solution_hydrogens geom
_atom_sites_solution_primary direct
_atom_sites_solution_secondary difmap
_audit_creation_method SHELXL-97
_cell_angle_alpha 90.00
_cell_angle_beta 90.00
_cell_angle_gamma 90.00
_cell_formula_units_Z 8
_cell_length_a 15.7067(19)
_cell_length_b 16.039(2)
_cell_length_c 17.011(2)
_cell_measurement_reflns_used 0
_cell_measurement_temperature 200(2)
_cell_measurement_theta_max 0
_cell_measurement_theta_min 0
_cell_volume 4285.4(9)
_computing_molecular_graphics 'Ortep-3 for Windows (Farrugia, 1997)'
_computing_publication_material 'WinGX publication routines (Farrugia, 1999)'
_computing_structure_refinement 'SHELXL-97 (Sheldrick, 1997)'
_computing_structure_solution 'SHELXS-86 (Sheldrick, 1986)'
_diffrn_ambient_temperature 200(2)
_diffrn_measured_fraction_theta_full 0.993
_diffrn_measured_fraction_theta_max 0.993
_diffrn_radiation_monochromator graphite
_diffrn_radiation_source 'fine-focus sealed tube'
_diffrn_radiation_type MoK\a
_diffrn_radiation_wavelength 0.71073
_diffrn_reflns_av_R_equivalents 0.0514
_diffrn_reflns_av_sigmaI/netI 0.0522
_diffrn_reflns_limit_h_max 16
_diffrn_reflns_limit_h_min -18
_diffrn_reflns_limit_k_max 19
_diffrn_reflns_limit_k_min -13
_diffrn_reflns_limit_l_max 20
_diffrn_reflns_limit_l_min -19
_diffrn_reflns_number 17023
_diffrn_reflns_theta_full 25.02
_diffrn_reflns_theta_max 25.02
_diffrn_reflns_theta_min 2.39
_exptl_absorpt_coefficient_mu 1.952
_exptl_absorpt_correction_T_max 0.8439
_exptl_absorpt_correction_T_min 0.4944
_exptl_absorpt_correction_type multi-scan
_exptl_crystal_colour 'pale gray'
_exptl_crystal_density_diffrn 1.507
_exptl_crystal_density_method 'not measured'
_exptl_crystal_description prism
_exptl_crystal_F_000 1968
_exptl_crystal_size_max 0.42
_exptl_crystal_size_mid 0.28
_exptl_crystal_size_min 0.09
_refine_diff_density_max 0.375
_refine_diff_density_min -0.553
_refine_diff_density_rms 0.057
_refine_ls_extinction_method none
_refine_ls_goodness_of_fit_ref 1.001
_refine_ls_hydrogen_treatment constr
_refine_ls_matrix_type full
_refine_ls_number_parameters 289
_refine_ls_number_reflns 3763
_refine_ls_number_restraints 0
_refine_ls_restrained_S_all 1.001
_refine_ls_R_factor_all 0.0788
_refine_ls_R_factor_gt 0.0408
_refine_ls_shift/su_max 0.003
_refine_ls_shift/su_mean 0.000
_refine_ls_structure_factor_coef Fsqd
_refine_ls_weighting_details 'calc w=1/[\s^2^(Fo^2^)+(0.0399P)^2^+1.9191P] where P=(Fo^2^+2Fc^2^)/3'
_refine_ls_weighting_scheme calc
_refine_ls_wR_factor_gt 0.0812
_refine_ls_wR_factor_ref 0.0945
_reflns_number_gt 2552
_reflns_number_total 3763
_reflns_threshold_expression >2sigma(I)
_cod_data_source_file jo502232q_si_002.cif
_cod_data_source_block ch15582a
_cod_database_code 4030627

loop_
_symmetry_equiv_pos_as_xyz
'x, y, z'
'-x+1/2, -y, z+1/2'
'-x, y+1/2, -z+1/2'
'x+1/2, -y+1/2, -z'
'-x, -y, -z'
'x-1/2, y, -z-1/2'
'x, -y-1/2, z-1/2'
'-x-1/2, y-1/2, z'

loop_
_atom_site_label
_atom_site_type_symbol
_atom_site_fract_x
_atom_site_fract_y
_atom_site_fract_z
_atom_site_U_iso_or_equiv
_atom_site_adp_type
_atom_site_occupancy
_atom_site_symmetry_multiplicity
_atom_site_calc_flag
_atom_site_refinement_flags
C1 C 0.36464(19) 1.00569(17) 0.37301(18) 0.0341(8) Uani 1 1 d .
C2 C 0.4343(2) 0.96390(19) 0.4017(2) 0.0407(8) Uani 1 1 d .
H2 H 0.4875 0.9663 0.3753 0.049 Uiso 1 1 calc R
C3 C 0.42516(19) 0.91820(18) 0.4701(2) 0.0396(8) Uani 1 1 d .
H3 H 0.4724 0.8887 0.4911 0.048 Uiso 1 1 calc R
C4 C 0.34758(19) 0.91533(17) 0.50783(18) 0.0312(7) Uani 1 1 d .
C5 C 0.27668(18) 0.95760(16) 0.47954(17) 0.0279(7) Uani 1 1 d .
C6 C 0.28686(19) 1.00346(16) 0.41029(17) 0.0307(7) Uani 1 1 d .
H6 H 0.2400 1.0332 0.3889 0.037 Uiso 1 1 calc R
C7 C 0.35260(18) 0.8979(2) 0.64644(19) 0.0326(7) Uani 1 1 d .
C8 C 0.34391(18) 0.83456(18) 0.70871(17) 0.0298(7) Uani 1 1 d .
C9 C 0.3559(2) 0.8598(2) 0.7859(2) 0.0476(9) Uani 1 1 d .
H9 H 0.3700 0.9161 0.7971 0.057 Uiso 1 1 calc R
C10 C 0.3473(2) 0.8031(3) 0.8466(2) 0.0589(10) Uani 1 1 d .
H10 H 0.3561 0.8202 0.8995 0.071 Uiso 1 1 calc R
C11 C 0.3260(2) 0.7218(3) 0.8303(2) 0.0607(11) Uani 1 1 d .
H11 H 0.3193 0.6830 0.8720 0.073 Uiso 1 1 calc R
C12 C 0.3144(2) 0.6969(2) 0.7545(2) 0.0582(11) Uani 1 1 d .
H12 H 0.3003 0.6404 0.7438 0.070 Uiso 1 1 calc R
C13 C 0.32281(19) 0.75262(19) 0.6931(2) 0.0414(8) Uani 1 1 d .
H13 H 0.3142 0.7347 0.6405 0.050 Uiso 1 1 calc R
C14 C 0.19422(18) 0.96126(16) 0.52015(18) 0.0289(7) Uani 1 1 d .
C15 C 0.14569(17) 0.90275(17) 0.55624(17) 0.0291(7) Uani 1 1 d .
C16 C 0.14648(18) 0.81352(17) 0.56483(18) 0.0320(7) Uani 1 1 d .
C17 C 0.1025(2) 0.75985(19) 0.6109(2) 0.0436(9) Uani 1 1 d .
H17 H 0.0608 0.7736 0.6492 0.052 Uiso 1 1 calc R
C18 C 0.1314(2) 0.6783(2) 0.5903(2) 0.0534(10) Uani 1 1 d .
H18 H 0.1124 0.6271 0.6121 0.064 Uiso 1 1 calc R
C19 C 0.1904(2) 0.68801(18) 0.5345(2) 0.0500(10) Uani 1 1 d .
H19 H 0.2208 0.6436 0.5104 0.060 Uiso 1 1 calc R
C20 C 0.08634(19) 1.02459(17) 0.56862(18) 0.0300(7) Uani 1 1 d .
C21 C 0.02367(17) 1.08415(17) 0.59858(18) 0.0302(7) Uani 1 1 d .
C22 C -0.0330(2) 1.0609(2) 0.6568(2) 0.0521(10) Uani 1 1 d .
H22 H -0.0324 1.0053 0.6760 0.062 Uiso 1 1 calc R
C23 C -0.0904(2) 1.1173(2) 0.6873(2) 0.0589(11) Uani 1 1 d .
H23 H -0.1295 1.1005 0.7269 0.071 Uiso 1 1 calc R
C24 C -0.0908(2) 1.1987(2) 0.6599(2) 0.0492(9) Uani 1 1 d .
H24 H -0.1302 1.2380 0.6806 0.059 Uiso 1 1 calc R
C25 C -0.0340(2) 1.2223(2) 0.6027(2) 0.0471(9) Uani 1 1 d .
H25 H -0.0340 1.2782 0.5841 0.057 Uiso 1 1 calc R
C26 C 0.0231(2) 1.16541(18) 0.57193(19) 0.0391(8) Uani 1 1 d .
H26 H 0.0621 1.1823 0.5323 0.047 Uiso 1 1 calc R
N1 N 0.15432(15) 1.03926(14) 0.52781(15) 0.0313(6) Uani 1 1 d .
O1 O 0.34053(12) 0.86381(11) 0.57423(12) 0.0333(5) Uani 1 1 d .
O2 O 0.36839(15) 0.97034(14) 0.65516(13) 0.0540(7) Uani 1 1 d .
O3 O 0.20108(13) 0.77074(11) 0.51667(13) 0.0404(6) Uani 1 1 d .
O4 O 0.07559(12) 0.94258(11) 0.58782(12) 0.0310(5) Uani 1 1 d .
Br1 Br 0.37480(2) 1.06760(2) 0.27824(2) 0.05804(16) Uani 1 1 d .

loop_
_atom_site_aniso_label
_atom_site_aniso_U_11
_atom_site_aniso_U_22
_atom_site_aniso_U_33
_atom_site_aniso_U_23
_atom_site_aniso_U_13
_atom_site_aniso_U_12
C1 0.045(2) 0.0260(16) 0.0316(18) 0.0025(14) 0.0078(17) -0.0009(14)
C2 0.0343(19) 0.0410(19) 0.047(2) 0.0042(16) 0.0097(17) -0.0035(15)
C3 0.0331(18) 0.0424(19) 0.043(2) 0.0038(16) 0.0012(17) 0.0019(14)
C4 0.0372(17) 0.0277(16) 0.0287(19) 0.0009(14) -0.0003(15) -0.0032(13)
C5 0.0338(17) 0.0213(14) 0.0285(19) -0.0031(12) 0.0035(15) -0.0028(12)
C6 0.0393(18) 0.0251(15) 0.0278(18) 0.0009(13) 0.0022(15) 0.0026(13)
C7 0.0310(18) 0.0344(18) 0.032(2) -0.0019(15) 0.0043(15) -0.0017(13)
C8 0.0252(16) 0.0387(18) 0.0254(19) 0.0029(14) 0.0007(14) 0.0021(13)
C9 0.050(2) 0.053(2) 0.040(2) -0.0028(18) 0.0023(18) -0.0004(17)
C10 0.067(3) 0.082(3) 0.028(2) 0.005(2) -0.0014(19) 0.012(2)
C11 0.072(3) 0.067(3) 0.043(3) 0.026(2) 0.011(2) 0.017(2)
C12 0.078(3) 0.043(2) 0.054(3) 0.0175(19) 0.008(2) 0.0024(19)
C13 0.052(2) 0.0371(19) 0.035(2) 0.0049(16) 0.0026(17) 0.0001(16)
C14 0.0354(17) 0.0227(15) 0.0288(19) -0.0009(13) -0.0011(15) 0.0007(13)
C15 0.0312(17) 0.0293(16) 0.0267(18) -0.0047(13) 0.0010(14) 0.0020(13)
C16 0.0296(18) 0.0279(16) 0.039(2) -0.0010(15) -0.0009(15) 0.0005(13)
C17 0.042(2) 0.0393(19) 0.050(2) 0.0057(17) 0.0033(18) -0.0073(15)
C18 0.054(2) 0.0293(19) 0.076(3) 0.0143(18) -0.016(2) -0.0139(16)
C19 0.050(2) 0.0215(17) 0.078(3) -0.0116(18) -0.014(2) 0.0014(15)
C20 0.0332(17) 0.0271(16) 0.0298(19) 0.0004(13) -0.0034(15) -0.0039(13)
C21 0.0290(16) 0.0327(17) 0.0289(18) -0.0029(14) -0.0012(14) -0.0005(13)
C22 0.045(2) 0.038(2) 0.073(3) 0.0121(19) 0.019(2) 0.0067(16)
C23 0.053(2) 0.055(2) 0.068(3) 0.009(2) 0.026(2) 0.0127(18)
C24 0.045(2) 0.045(2) 0.057(3) -0.0066(18) 0.008(2) 0.0127(16)
C25 0.053(2) 0.0324(18) 0.056(3) 0.0053(17) 0.004(2) 0.0052(16)
C26 0.045(2) 0.0346(18) 0.038(2) 0.0034(15) 0.0070(17) 0.0039(15)
N1 0.0332(14) 0.0282(13) 0.0325(16) -0.0001(11) 0.0028(13) 0.0000(11)
O1 0.0427(13) 0.0307(11) 0.0266(13) 0.0045(10) -0.0016(10) -0.0022(9)
O2 0.0854(19) 0.0372(14) 0.0395(15) -0.0034(11) 0.0103(14) -0.0192(12)
O3 0.0434(13) 0.0274(11) 0.0504(16) -0.0086(10) 0.0045(11) -0.0021(9)
O4 0.0321(12) 0.0265(11) 0.0342(13) -0.0013(9) 0.0044(10) -0.0017(9)
Br1 0.0734(3) 0.0557(2) 0.0451(2) 0.02131(18) 0.0215(2) 0.00847(19)

loop_
_atom_type_symbol
_atom_type_description
_atom_type_scat_dispersion_real
_atom_type_scat_dispersion_imag
_atom_type_scat_source
C C 0.0033 0.0016 'International Tables Vol C Tables 4.2.6.8 and 6.1.1.4'
H H 0.0000 0.0000 'International Tables Vol C Tables 4.2.6.8 and 6.1.1.4'
N N 0.0061 0.0033 'International Tables Vol C Tables 4.2.6.8 and 6.1.1.4'
O O 0.0106 0.0060 'International Tables Vol C Tables 4.2.6.8 and 6.1.1.4'
Br Br -0.2901 2.4595 'International Tables Vol C Tables 4.2.6.8 and 6.1.1.4'

loop_
_geom_angle_atom_site_label_1
_geom_angle_atom_site_label_2
_geom_angle_atom_site_label_3
_geom_angle
C2 C1 C6 122.0(3)
C2 C1 Br1 119.4(2)
C6 C1 Br1 118.6(2)
C1 C2 C3 118.4(3)
C1 C2 H2 120.8
C3 C2 H2 120.8
C4 C3 C2 120.1(3)
C4 C3 H3 120.0
C2 C3 H3 120.0
C3 C4 C5 122.1(3)
C3 C4 O1 117.7(3)
C5 C4 O1 120.2(3)
C4 C5 C6 117.2(3)
C4 C5 C14 124.3(3)
C6 C5 C14 118.4(3)
C1 C6 C5 120.2(3)
C1 C6 H6 119.9
C5 C6 H6 119.9
O2 C7 O1 122.2(3)
O2 C7 C8 126.8(3)
O1 C7 C8 111.0(3)
C13 C8 C9 119.4(3)
C13 C8 C7 122.7(3)
C9 C8 C7 117.8(3)
C10 C9 C8 120.1(3)
C10 C9 H9 119.9
C8 C9 H9 119.9
C11 C10 C9 119.8(4)
C11 C10 H10 120.1
C9 C10 H10 120.1
C12 C11 C10 120.2(3)
C12 C11 H11 119.9
C10 C11 H11 119.9
C11 C12 C13 120.8(4)
C11 C12 H12 119.6
C13 C12 H12 119.6
C8 C13 C12 119.6(3)
C8 C13 H13 120.2
C12 C13 H13 120.2
C15 C14 N1 108.9(3)
C15 C14 C5 132.9(3)
N1 C14 C5 118.2(2)
C14 C15 O4 107.7(2)
C14 C15 C16 136.9(3)
O4 C15 C16 115.3(2)
C17 C16 O3 110.3(3)
C17 C16 C15 133.4(3)
O3 C16 C15 116.3(3)
C16 C17 C18 106.1(3)
C16 C17 H17 126.9
C18 C17 H17 126.9
C19 C18 C17 106.8(3)
C19 C18 H18 126.6
C17 C18 H18 126.6
C18 C19 O3 110.8(3)
C18 C19 H19 124.6
O3 C19 H19 124.6
N1 C20 O4 113.9(2)
N1 C20 C21 128.5(3)
O4 C20 C21 117.5(3)
C26 C21 C22 119.1(3)
C26 C21 C20 120.4(3)
C22 C21 C20 120.4(3)
C23 C22 C21 120.9(3)
C23 C22 H22 119.5
C21 C22 H22 119.5
C22 C23 C24 119.6(3)
C22 C23 H23 120.2
C24 C23 H23 120.2
C25 C24 C23 119.7(3)
C25 C24 H24 120.2
C23 C24 H24 120.2
C24 C25 C26 120.5(3)
C24 C25 H25 119.8
C26 C25 H25 119.8
C21 C26 C25 120.2(3)
C21 C26 H26 119.9
C25 C26 H26 119.9
C20 N1 C14 104.8(2)
C7 O1 C4 118.6(2)
C16 O3 C19 106.0(3)
C20 O4 C15 104.7(2)

loop_
_geom_bond_atom_site_label_1
_geom_bond_atom_site_label_2
_geom_bond_distance
C1 C2 1.373(4)
C1 C6 1.377(4)
C1 Br1 1.900(3)
C2 C3 1.382(4)
C2 H2 0.9500
C3 C4 1.378(4)
C3 H3 0.9500
C4 C5 1.390(4)
C4 O1 1.404(3)
C5 C6 1.398(4)
C5 C14 1.469(4)
C6 H6 0.9500
C7 O2 1.197(3)
C7 O1 1.358(3)
C7 C8 1.475(4)
C8 C13 1.381(4)
C8 C9 1.387(4)
C9 C10 1.383(5)
C9 H9 0.9500
C10 C11 1.374(5)
C10 H10 0.9500
C11 C12 1.362(5)
C11 H11 0.9500
C12 C13 1.381(5)
C12 H12 0.9500
C13 H13 0.9500
C14 C15 1.356(4)
C14 N1 1.405(3)
C15 O4 1.382(3)
C15 C16 1.439(4)
C16 C17 1.354(4)
C16 O3 1.370(3)
C17 C18 1.428(5)
C17 H17 0.9500
C18 C19 1.335(5)
C18 H18 0.9500
C19 O3 1.372(4)
C19 H19 0.9500
C20 N1 1.295(4)
C20 O4 1.366(3)
C20 C21 1.463(4)
C21 C26 1.380(4)
C21 C22 1.383(4)
C22 C23 1.379(4)
C22 H22 0.9500
C23 C24 1.386(5)
C23 H23 0.9500
C24 C25 1.374(5)
C24 H24 0.9500
C25 C26 1.383(4)
C25 H25 0.9500
C26 H26 0.9500
